data_7223275
loop_
_publ_author_name
'Lobana, Tarlok Singh'
'Sultana, Razia'
'Castineiras, Alfonso'

_publ_section_title
;
 Chemistry of heterocyclic-2-thiones: in situ generated
 1-(4,5-dihydro-3-alkyl-imidazolidin-2-yl)-3-alkyl-imidazolidine-2-thione
 and triiodide form novel mixed valent CuI-II /CuII complexes
;
_journal_name_full 'RSC Adv.'
_journal_paper_doi 10.1039/C5RA20449F
_journal_year 2015
_chemical_formula_moiety 'C16 H28 Cu3 I4 N8 S2'
_chemical_formula_sum 'C16 H28 Cu3 I4 N8 S2'
_chemical_formula_weight 1094.80
_chemical_name_systematic
;
 ?
;
_space_group_crystal_system orthorhombic
_space_group_IT_number 61
_space_group_name_Hall '-P 2ac 2ab'
_space_group_name_H-M_alt 'P b c a'
_symmetry_space_group_name_Hall '-P 2ac 2ab'
_symmetry_space_group_name_H-M 'P b c a'
_atom_sites_solution_hydrogens difmap
_atom_sites_solution_primary direct
_atom_sites_solution_secondary difmap
_audit_creation_method SHELXL-2013
_audit_update_record
;
2015-11-03 deposited with the CCDC.
2015-11-13 downloaded from the CCDC.
;
_cell_angle_alpha 90
_cell_angle_beta 90
_cell_angle_gamma 90
_cell_formula_units_Z 8
_cell_length_a 15.7968(8)
_cell_length_b 18.0753(8)
_cell_length_c 19.9867(11)
_cell_measurement_reflns_used 1890
_cell_measurement_temperature 100(2)
_cell_measurement_theta_max 25.7685
_cell_measurement_theta_min 2.4115
_cell_volume 5706.8(5)
_computing_cell_refinement 'APEX2 Software (Bruker, 2005)'
_computing_data_collection 'APEX2 Software (Bruker, 2005)'
_computing_data_reduction 'APEX2 Software (Bruker, 2005)'
_computing_molecular_graphics 'PLATON (Spek, 2004)'
_computing_publication_material 'SHELXL-2013 (Sheldrick, 2013)'
_computing_structure_refinement 'SHELXL-2013 (Sheldrick, 2013)'
_computing_structure_solution 'SHELXS-97 (Sheldrick, 1990)'
_diffrn_ambient_temperature 100(2)
_diffrn_measured_fraction_theta_full 1.000
_diffrn_measured_fraction_theta_max 0.999
_diffrn_measurement_device_type 'Bruker X8 KappaAPEXII'
_diffrn_measurement_method 'omega and phi scans'
_diffrn_radiation_type MoK\a
_diffrn_radiation_wavelength 0.71073
_diffrn_reflns_av_R_equivalents 0.0662
_diffrn_reflns_av_unetI/netI 0.0238
_diffrn_reflns_laue_measured_fraction_full 1.000
_diffrn_reflns_laue_measured_fraction_max 0.999
_diffrn_reflns_limit_h_max 19
_diffrn_reflns_limit_h_min 0
_diffrn_reflns_limit_k_max 22
_diffrn_reflns_limit_k_min 0
_diffrn_reflns_limit_l_max 25
_diffrn_reflns_limit_l_min 0
_diffrn_reflns_number 173860
_diffrn_reflns_point_group_measured_fraction_full 1.000
_diffrn_reflns_point_group_measured_fraction_max 0.999
_diffrn_reflns_theta_full 25.242
_diffrn_reflns_theta_max 26.409
_diffrn_reflns_theta_min 1.992
_diffrn_source 'fine-focus sealed tube'
_exptl_absorpt_coefficient_mu 6.712
_exptl_absorpt_correction_T_max 1.0000
_exptl_absorpt_correction_T_min 0.5647
_exptl_absorpt_correction_type multi-scan
_exptl_absorpt_process_details SADABS
_exptl_crystal_colour Black
_exptl_crystal_density_diffrn 2.548
_exptl_crystal_description plate
_exptl_crystal_F_000 4088
_exptl_crystal_size_max 0.350
_exptl_crystal_size_mid 0.150
_exptl_crystal_size_min 0.080
_refine_diff_density_max 1.542
_refine_diff_density_min -0.807
_refine_diff_density_rms 0.152
_refine_ls_extinction_method none
_refine_ls_goodness_of_fit_ref 1.094
_refine_ls_hydrogen_treatment constr
_refine_ls_matrix_type full
_refine_ls_number_parameters 298
_refine_ls_number_reflns 5851
_refine_ls_number_restraints 0
_refine_ls_restrained_S_all 1.094
_refine_ls_R_factor_all 0.0329
_refine_ls_R_factor_gt 0.0239
_refine_ls_shift/su_max 0.001
_refine_ls_shift/su_mean 0.000
_refine_ls_structure_factor_coef Fsqd
_refine_ls_weighting_details 'w=1/[\s^2^(Fo^2^)+(0.0246P)^2^+6.3572P] where P=(Fo^2^+2Fc^2^)/3'
_refine_ls_weighting_scheme calc
_refine_ls_wR_factor_gt 0.0519
_refine_ls_wR_factor_ref 0.0545
_reflns_Friedel_coverage 0.000
_reflns_number_gt 4898
_reflns_number_total 5851
_reflns_threshold_expression 'I > 2\s(I)'
_cod_data_source_file c5ra20449f2.cif
_cod_data_source_block Comp_1
_cod_database_code 7223275
_shelx_space_group_comment
;
The symmetry employed for this shelxl refinement is uniquely defined
by the following loop, which should always be used as a source of
symmetry information in preference to the above space-group names.
They are only intended as comments.
;
_shelx_estimated_absorpt_t_min 0.202
_shelx_estimated_absorpt_t_max 0.616
_shelxl_version_number 2013-3

loop_
_space_group_symop_operation_xyz
'x, y, z'
'-x+1/2, -y, z+1/2'
'x+1/2, -y+1/2, -z'
'-x, y+1/2, -z+1/2'
'-x, -y, -z'
'x-1/2, y, -z-1/2'
'-x-1/2, y-1/2, z'
'x, -y-1/2, z-1/2'

loop_
_atom_site_label
_atom_site_type_symbol
_atom_site_fract_x
_atom_site_fract_y
_atom_site_fract_z
_atom_site_U_iso_or_equiv
_atom_site_adp_type
_atom_site_occupancy
_atom_site_site_symmetry_order
_atom_site_calc_flag
_atom_site_refinement_flags_posn
_atom_site_refinement_flags_adp
Cu1 Cu 0.37198(3) 0.00138(2) 0.32397(2) 0.00963(10) Uani 1 1 d . .
Cu2 Cu 0.17556(3) 0.04339(3) 0.26727(3) 0.01728(11) Uani 1 1 d . .
Cu3 Cu 0.13115(3) -0.06549(2) 0.36581(2) 0.01544(11) Uani 1 1 d . .
I1 I 0.19590(2) 0.05855(2) 0.40366(2) 0.01141(6) Uani 1 1 d . .
I2 I 0.14271(2) 0.16505(2) 0.20872(2) 0.01851(7) Uani 1 1 d . .
I3 I 0.12145(2) -0.17278(2) 0.44614(2) 0.01525(7) Uani 1 1 d . .
I4 I 0.05339(2) -0.05950(2) 0.25322(2) 0.01200(6) Uani 1 1 d . .
S11 S 0.46146(6) 0.03750(5) 0.41095(5) 0.0134(2) Uani 1 1 d . .
S21 S 0.28760(6) -0.03571(5) 0.23119(5) 0.01066(19) Uani 1 1 d . .
N12 N 0.37413(19) 0.04692(16) 0.52479(16) 0.0127(7) Uani 1 1 d . .
N15 N 0.36581(18) -0.06341(15) 0.47886(15) 0.0096(6) Uani 1 1 d . .
N17 N 0.3721(2) -0.18694(16) 0.44054(16) 0.0158(7) Uani 1 1 d . .
N20 N 0.36095(19) -0.09691(15) 0.36396(16) 0.0119(7) Uani 1 1 d . .
N22 N 0.38551(18) -0.03850(16) 0.12167(15) 0.0118(7) Uani 1 1 d . .
N25 N 0.38290(18) 0.07148(16) 0.16909(15) 0.0103(6) Uani 1 1 d . .
N27 N 0.3874(2) 0.19346(16) 0.21096(16) 0.0157(7) Uani 1 1 d . .
N30 N 0.37952(18) 0.10036(15) 0.28496(15) 0.0102(6) Uani 1 1 d . .
C11 C 0.3971(2) 0.00693(19) 0.47275(18) 0.0091(7) Uani 1 1 d . .
C12 C 0.3996(3) 0.1223(2) 0.5394(2) 0.0224(9) Uani 1 1 d . .
H12A H 0.4268 0.1439 0.4998 0.034 Uiso 1 1 d R U
H12B H 0.4396 0.1223 0.5768 0.034 Uiso 1 1 d R U
H12C H 0.3497 0.1516 0.5513 0.034 Uiso 1 1 d R U
C13 C 0.3255(3) 0.0046(2) 0.5732(2) 0.0194(9) Uani 1 1 d . .
H13A H 0.2730 0.0310 0.5859 0.023 Uiso 1 1 d R U
H13B H 0.3592 -0.0053 0.6140 0.023 Uiso 1 1 d R U
C14 C 0.3055(3) -0.0673(2) 0.5358(2) 0.0183(9) Uani 1 1 d . .
H14A H 0.3162 -0.1113 0.5641 0.022 Uiso 1 1 d R U
H14B H 0.2461 -0.0683 0.5200 0.022 Uiso 1 1 d R U
C16 C 0.3656(2) -0.11430(19) 0.42644(19) 0.0103(8) Uani 1 1 d . .
C17 C 0.3823(3) -0.2235(2) 0.5040(2) 0.0237(10) Uani 1 1 d . .
H17A H 0.3264 -0.2341 0.5232 0.036 Uiso 1 1 d R U
H17B H 0.4140 -0.1914 0.5345 0.036 Uiso 1 1 d R U
H17C H 0.4132 -0.2700 0.4976 0.036 Uiso 1 1 d R U
C18 C 0.3574(3) -0.22769(19) 0.3779(2) 0.0176(9) Uani 1 1 d . .
H18A H 0.3001 -0.2498 0.3768 0.021 Uiso 1 1 d R U
H18B H 0.4001 -0.2671 0.3714 0.021 Uiso 1 1 d R U
C19 C 0.3666(3) -0.16727(19) 0.3258(2) 0.0187(9) Uani 1 1 d . .
H19A H 0.4217 -0.1712 0.3026 0.022 Uiso 1 1 d R U
H19B H 0.3207 -0.1705 0.2922 0.022 Uiso 1 1 d R U
C21 C 0.3553(2) -0.00016(18) 0.17255(18) 0.0102(8) Uani 1 1 d . .
C22 C 0.3730(2) -0.1170(2) 0.1088(2) 0.0175(9) Uani 1 1 d . .
H22A H 0.3453 -0.1234 0.0654 0.026 Uiso 1 1 d R U
H22B H 0.3374 -0.1382 0.1441 0.026 Uiso 1 1 d R U
H22C H 0.4280 -0.1421 0.1084 0.026 Uiso 1 1 d R U
C23 C 0.4393(2) 0.0062(2) 0.07817(19) 0.0155(8) Uani 1 1 d . .
H23A H 0.4115 0.0156 0.0346 0.019 Uiso 1 1 d R U
H23B H 0.4944 -0.0184 0.0702 0.019 Uiso 1 1 d R U
C24 C 0.4506(2) 0.0779(2) 0.11772(19) 0.0142(8) Uani 1 1 d . .
H24A H 0.5074 0.0806 0.1386 0.017 Uiso 1 1 d R U
H24B H 0.4420 0.1219 0.0890 0.017 Uiso 1 1 d R U
C26 C 0.3812(2) 0.12007(19) 0.2234(2) 0.0110(8) Uani 1 1 d . .
C27 C 0.3646(3) 0.2309(2) 0.1494(2) 0.0225(9) Uani 1 1 d . .
H27A H 0.4160 0.2479 0.1267 0.034 Uiso 1 1 d R U
H27B H 0.3285 0.2735 0.1597 0.034 Uiso 1 1 d R U
H27C H 0.3338 0.1966 0.1203 0.034 Uiso 1 1 d R U
C28 C 0.3812(3) 0.2322(2) 0.2750(2) 0.0234(10) Uani 1 1 d . .
H28A H 0.3276 0.2603 0.2782 0.028 Uiso 1 1 d R U
H28B H 0.4294 0.2665 0.2814 0.028 Uiso 1 1 d R U
C29 C 0.3836(3) 0.16921(19) 0.3259(2) 0.0190(9) Uani 1 1 d . .
H29A H 0.4366 0.1708 0.3524 0.023 Uiso 1 1 d R U
H29B H 0.3348 0.1722 0.3569 0.023 Uiso 1 1 d R U

loop_
_atom_site_aniso_label
_atom_site_aniso_U_11
_atom_site_aniso_U_22
_atom_site_aniso_U_33
_atom_site_aniso_U_23
_atom_site_aniso_U_13
_atom_site_aniso_U_12
Cu1 0.0158(2) 0.0069(2) 0.0061(2) 0.00068(17) -0.00174(18) -0.00186(17)
Cu2 0.0182(3) 0.0162(2) 0.0174(3) 0.0013(2) -0.0006(2) -0.0001(2)
Cu3 0.0168(2) 0.0151(2) 0.0144(3) -0.00014(19) -0.0009(2) 0.00073(19)
I1 0.01155(12) 0.01279(12) 0.00991(13) 0.00062(9) -0.00105(9) -0.00028(9)
I2 0.02658(15) 0.01514(13) 0.01381(14) -0.00059(10) -0.00205(11) 0.00421(10)
I3 0.02043(14) 0.01286(12) 0.01247(14) -0.00080(10) -0.00099(10) -0.00110(10)
I4 0.01151(12) 0.01347(12) 0.01103(14) 0.00074(10) -0.00060(9) -0.00046(9)
S11 0.0147(5) 0.0142(4) 0.0114(5) 0.0013(4) -0.0019(4) -0.0011(4)
S21 0.0107(4) 0.0111(4) 0.0102(5) -0.0004(4) 0.0000(4) -0.0007(3)
N12 0.0127(16) 0.0168(16) 0.0086(17) -0.0049(13) 0.0011(13) 0.0012(13)
N15 0.0154(16) 0.0118(15) 0.0016(15) 0.0002(12) 0.0004(12) -0.0030(12)
N17 0.0233(18) 0.0098(15) 0.0142(18) 0.0048(13) -0.0012(14) -0.0013(13)
N20 0.0180(17) 0.0085(15) 0.0093(17) -0.0030(13) -0.0024(13) -0.0011(12)
N22 0.0101(15) 0.0165(15) 0.0087(17) -0.0050(13) -0.0002(13) 0.0013(13)
N25 0.0114(15) 0.0119(15) 0.0076(17) 0.0018(12) 0.0024(13) 0.0015(12)
N27 0.0252(18) 0.0102(15) 0.0118(18) 0.0058(13) 0.0010(14) -0.0002(14)
N30 0.0147(16) 0.0088(14) 0.0071(17) 0.0001(12) -0.0010(13) 0.0003(12)
C11 0.0074(17) 0.0134(18) 0.0067(19) 0.0016(15) -0.0046(14) 0.0007(14)
C12 0.024(2) 0.016(2) 0.028(3) -0.0070(18) 0.0037(19) 0.0010(17)
C13 0.018(2) 0.025(2) 0.015(2) -0.0018(17) 0.0032(17) 0.0010(17)
C14 0.026(2) 0.022(2) 0.007(2) -0.0001(16) 0.0046(17) -0.0041(17)
C16 0.0095(18) 0.0108(17) 0.011(2) 0.0013(15) -0.0005(15) -0.0001(14)
C17 0.035(3) 0.017(2) 0.019(2) 0.0098(18) 0.0005(19) 0.0042(19)
C18 0.024(2) 0.0099(18) 0.019(2) 0.0007(16) 0.0027(17) -0.0030(16)
C19 0.035(2) 0.0083(18) 0.013(2) -0.0045(16) -0.0001(18) -0.0046(17)
C21 0.0119(18) 0.0124(18) 0.0062(19) 0.0004(15) -0.0021(15) -0.0013(14)
C22 0.019(2) 0.0161(19) 0.017(2) -0.0129(17) 0.0019(17) -0.0004(16)
C23 0.017(2) 0.021(2) 0.009(2) 0.0021(16) 0.0007(16) 0.0062(16)
C24 0.0149(19) 0.0202(19) 0.007(2) 0.0026(16) 0.0065(15) -0.0009(16)
C26 0.0061(17) 0.0080(17) 0.019(2) 0.0001(15) -0.0001(15) -0.0002(14)
C27 0.031(2) 0.018(2) 0.018(2) 0.0097(17) 0.0044(19) 0.0072(18)
C28 0.039(3) 0.0138(19) 0.018(2) 0.0021(17) -0.0003(19) -0.0017(18)
C29 0.032(2) 0.0099(18) 0.015(2) -0.0049(16) 0.0036(18) -0.0024(17)

loop_
_atom_type_symbol
_atom_type_description
_atom_type_scat_dispersion_real
_atom_type_scat_dispersion_imag
_atom_type_scat_source
Cu Cu 0.3201 1.2651 'International Tables Vol C Tables 4.2.6.8 and 6.1.1.4'
I I -0.4742 1.8119 'International Tables Vol C Tables 4.2.6.8 and 6.1.1.4'
S S 0.1246 0.1234 'International Tables Vol C Tables 4.2.6.8 and 6.1.1.4'
N N 0.0061 0.0033 'International Tables Vol C Tables 4.2.6.8 and 6.1.1.4'
C C 0.0033 0.0016 'International Tables Vol C Tables 4.2.6.8 and 6.1.1.4'
H H 0.0000 0.0000 'International Tables Vol C Tables 4.2.6.8 and 6.1.1.4'

loop_
_geom_angle_atom_site_label_1
_geom_angle_atom_site_label_2
_geom_angle_atom_site_label_3
_geom_angle
_geom_angle_publ_flag
N30 Cu1 N20 178.25(12) y
N30 Cu1 S11 90.24(9) y
N20 Cu1 S11 90.21(9) y
N30 Cu1 S21 88.92(9) y
N20 Cu1 S21 90.72(9) y
S11 Cu1 S21 176.73(4) y
N30 Cu1 Cu2 73.59(9) ?
N20 Cu1 Cu2 104.98(9) ?
S11 Cu1 Cu2 137.81(3) ?
S21 Cu1 Cu2 44.76(2) ?
N30 Cu1 Cu3 114.19(9) ?
N20 Cu1 Cu3 64.14(9) ?
S11 Cu1 Cu3 119.68(3) ?
S21 Cu1 Cu3 63.50(2) ?
Cu2 Cu1 Cu3 44.030(12) ?
S21 Cu2 I2 122.01(3) y
S21 Cu2 I4 94.94(3) y
I2 Cu2 I4 113.73(2) y
S21 Cu2 I1 105.77(3) y
I2 Cu2 I1 113.104(19) y
I4 Cu2 I1 104.767(18) y
S21 Cu2 Cu3 88.73(3) ?
I2 Cu2 Cu3 149.09(2) ?
I4 Cu2 Cu3 54.792(14) ?
I1 Cu2 Cu3 54.455(14) ?
S21 Cu2 Cu1 44.60(2) ?
I2 Cu2 Cu1 122.282(19) ?
I4 Cu2 Cu1 122.400(18) ?
I1 Cu2 Cu1 65.495(13) ?
Cu3 Cu2 Cu1 80.841(16) ?
I3 Cu3 I4 124.16(2) y
I3 Cu3 I1 120.40(2) y
I4 Cu3 I1 114.247(19) y
I3 Cu3 Cu2 168.08(2) ?
I4 Cu3 Cu2 59.105(15) ?
I1 Cu3 Cu2 60.544(15) ?
I3 Cu3 Cu1 114.519(16) ?
I4 Cu3 Cu1 104.726(16) ?
I1 Cu3 Cu1 55.409(11) ?
Cu2 Cu3 Cu1 55.129(13) ?
Cu3 I1 Cu2 65.001(16) y
Cu3 I1 I4 32.792(12) ?
Cu2 I1 I4 37.101(11) ?
Cu3 I4 Cu2 66.103(16) y
Cu3 I4 I1 32.961(11) ?
Cu2 I4 I1 38.132(12) ?
C11 S11 Cu1 95.08(12) ?
C21 S21 Cu1 94.46(12) ?
C21 S21 Cu2 116.45(12) ?
Cu1 S21 Cu2 90.64(3) ?
C11 N12 C12 126.7(3) ?
C11 N12 C13 112.5(3) ?
C12 N12 C13 120.5(3) ?
C11 N15 C16 123.1(3) ?
C11 N15 C14 110.1(3) ?
C16 N15 C14 122.8(3) ?
C16 N17 C17 129.8(3) ?
C16 N17 C18 107.3(3) ?
C17 N17 C18 122.5(3) ?
C16 N20 C19 106.5(3) ?
C16 N20 Cu1 127.7(2) ?
C19 N20 Cu1 124.2(2) ?
C21 N22 C22 126.8(3) ?
C21 N22 C23 112.3(3) ?
C22 N22 C23 120.9(3) ?
C21 N25 C26 123.3(3) ?
C21 N25 C24 109.8(3) ?
C26 N25 C24 120.1(3) ?
C26 N27 C27 126.6(3) ?
C26 N27 C28 107.6(3) ?
C27 N27 C28 120.2(3) ?
C26 N30 C29 107.1(3) ?
C26 N30 Cu1 129.7(2) ?
C29 N30 Cu1 123.2(2) ?
N12 C11 N15 109.8(3) ?
N12 C11 S11 124.2(3) ?
N15 C11 S11 125.8(3) ?
N12 C12 H12A 109.5 ?
N12 C12 H12B 109.5 ?
H12A C12 H12B 109.5 ?
N12 C12 H12C 109.5 ?
H12A C12 H12C 109.5 ?
H12B C12 H12C 109.5 ?
N12 C13 C14 103.3(3) ?
N12 C13 H13A 111.1 ?
C14 C13 H13A 111.1 ?
N12 C13 H13B 111.1 ?
C14 C13 H13B 111.1 ?
H13A C13 H13B 109.1 ?
N15 C14 C13 101.6(3) ?
N15 C14 H14A 111.5 ?
C13 C14 H14A 111.5 ?
N15 C14 H14B 111.5 ?
C13 C14 H14B 111.5 ?
H14A C14 H14B 109.3 ?
N20 C16 N17 116.4(3) ?
N20 C16 N15 124.5(3) ?
N17 C16 N15 119.1(3) ?
N17 C17 H17A 109.5 ?
N17 C17 H17B 109.5 ?
H17A C17 H17B 109.5 ?
N17 C17 H17C 109.5 ?
H17A C17 H17C 109.5 ?
H17B C17 H17C 109.5 ?
N17 C18 C19 102.0(3) ?
N17 C18 H18A 111.4 ?
C19 C18 H18A 111.4 ?
N17 C18 H18B 111.4 ?
C19 C18 H18B 111.4 ?
H18A C18 H18B 109.2 ?
N20 C19 C18 105.0(3) ?
N20 C19 H19A 110.7 ?
C18 C19 H19A 110.7 ?
N20 C19 H19B 110.7 ?
C18 C19 H19B 110.7 ?
H19A C19 H19B 108.8 ?
N22 C21 N25 110.1(3) ?
N22 C21 S21 123.8(3) ?
N25 C21 S21 126.1(3) ?
N22 C22 H22A 109.5 ?
N22 C22 H22B 109.5 ?
H22A C22 H22B 109.5 ?
N22 C22 H22C 109.5 ?
H22A C22 H22C 109.5 ?
H22B C22 H22C 109.5 ?
N22 C23 C24 103.2(3) ?
N22 C23 H23A 111.1 ?
C24 C23 H23A 111.1 ?
N22 C23 H23B 111.1 ?
C24 C23 H23B 111.1 ?
H23A C23 H23B 109.1 ?
N25 C24 C23 101.9(3) ?
N25 C24 H24A 111.4 ?
C23 C24 H24A 111.4 ?
N25 C24 H24B 111.4 ?
C23 C24 H24B 111.4 ?
H24A C24 H24B 109.2 ?
N30 C26 N27 116.8(3) ?
N30 C26 N25 124.9(3) ?
N27 C26 N25 118.1(3) ?
N27 C27 H27A 109.5 ?
N27 C27 H27B 109.5 ?
H27A C27 H27B 109.5 ?
N27 C27 H27C 109.5 ?
H27A C27 H27C 109.5 ?
H27B C27 H27C 109.5 ?
N27 C28 C29 103.0(3) ?
N27 C28 H28A 111.2 ?
C29 C28 H28A 111.2 ?
N27 C28 H28B 111.2 ?
C29 C28 H28B 111.2 ?
H28A C28 H28B 109.1 ?
N30 C29 C28 104.8(3) ?
N30 C29 H29A 110.8 ?
C28 C29 H29A 110.8 ?
N30 C29 H29B 110.8 ?
C28 C29 H29B 110.8 ?
H29A C29 H29B 108.9 ?

loop_
_geom_bond_atom_site_label_1
_geom_bond_atom_site_label_2
_geom_bond_distance
_geom_bond_publ_flag
Cu1 N30 1.955(3) y
Cu1 N20 1.956(3) y
Cu1 S11 2.3337(10) y
Cu1 S21 2.3801(10) y
Cu1 Cu2 3.3893(7) y
Cu1 Cu3 4.0784(7) y
Cu2 S21 2.3867(10) y
Cu2 I2 2.5446(5) y
Cu2 I4 2.6949(5) y
Cu2 I1 2.7586(6) y
Cu2 Cu3 2.8713(7) y
Cu3 I3 2.5223(5) y
Cu3 I4 2.5660(5) y
Cu3 I1 2.5777(5) y
I1 I4 4.3200(4) y
S11 C11 1.692(4) ?
S21 C21 1.712(4) ?
N12 C11 1.318(5) ?
N12 C12 1.450(5) ?
N12 C13 1.453(5) ?
N15 C11 1.370(4) ?
N15 C16 1.394(5) ?
N15 C14 1.486(5) ?
N17 C16 1.347(4) ?
N17 C17 1.440(5) ?
N17 C18 1.472(5) ?
N20 C16 1.290(5) ?
N20 C19 1.485(4) ?
N22 C21 1.320(4) ?
N22 C22 1.454(4) ?
N22 C23 1.460(5) ?
N25 C21 1.368(4) ?
N25 C26 1.397(5) ?
N25 C24 1.487(4) ?
N27 C26 1.353(4) ?
N27 C27 1.449(5) ?
N27 C28 1.462(5) ?
N30 C26 1.280(5) ?
N30 C29 1.491(4) ?
C12 H12A 0.9800 ?
C12 H12B 0.9800 ?
C12 H12C 0.9800 ?
C13 C14 1.534(5) ?
C13 H13A 0.9900 ?
C13 H13B 0.9900 ?
C14 H14A 0.9900 ?
C14 H14B 0.9900 ?
C17 H17A 0.9800 ?
C17 H17B 0.9800 ?
C17 H17C 0.9800 ?
C18 C19 1.515(5) ?
C18 H18A 0.9900 ?
C18 H18B 0.9900 ?
C19 H19A 0.9900 ?
C19 H19B 0.9900 ?
C22 H22A 0.9800 ?
C22 H22B 0.9800 ?
C22 H22C 0.9800 ?
C23 C24 1.529(5) ?
C23 H23A 0.9900 ?
C23 H23B 0.9900 ?
C24 H24A 0.9900 ?
C24 H24B 0.9900 ?
C27 H27A 0.9800 ?
C27 H27B 0.9800 ?
C27 H27C 0.9800 ?
C28 C29 1.528(5) ?
C28 H28A 0.9900 ?
C28 H28B 0.9900 ?
C29 H29A 0.9900 ?
C29 H29B 0.9900 ?

loop_
_geom_hbond_atom_site_label_D
_geom_hbond_atom_site_label_H
_geom_hbond_atom_site_label_A
_geom_hbond_distance_DH
_geom_hbond_distance_HA
_geom_hbond_distance_DA
_geom_hbond_angle_DHA
_geom_hbond_site_symmetry_A
C13 H13A N22 0.99 2.61 3.525(5) 154.2 2
C13 H13B I4 0.99 3.32 4.194(4) 148.2 2
C13 H13B S11 0.99 2.94 3.464(4) 114.5 5_656
C14 H14A I2 0.99 3.12 3.967(4) 144.7 2
C14 H14B I3 0.99 3.10 3.910(4) 139.8 .
C19 H19A I4 0.99 3.11 3.873(4) 135.4 6_656
C19 H19B S21 0.99 2.77 3.284(4) 112.7 .
C22 H22B S21 0.98 2.66 3.156(4) 111.5 .
C22 H22C I3 0.98 3.29 4.198(4) 154.6 6_656
C24 H24A I1 0.99 3.12 3.914(4) 138.1 6_656
C24 H24B I3 0.99 3.16 4.000(4) 143.2 2_554
C28 H28B I4 0.99 3.21 3.929(4) 131.1 7_665
C29 H29B I1 0.99 3.15 3.900(4) 133.8 .

loop_
_geom_torsion_atom_site_label_1
_geom_torsion_atom_site_label_2
_geom_torsion_atom_site_label_3
_geom_torsion_atom_site_label_4
_geom_torsion
C12 N12 C11 N15 175.2(3)
C13 N12 C11 N15 1.7(4)
C12 N12 C11 S11 -0.9(5)
C13 N12 C11 S11 -174.3(3)
C16 N15 C11 N12 167.4(3)
C14 N15 C11 N12 9.2(4)
C16 N15 C11 S11 -16.6(5)
C14 N15 C11 S11 -174.8(3)
Cu1 S11 C11 N12 -129.6(3)
Cu1 S11 C11 N15 55.0(3)
C11 N12 C13 C14 -11.3(4)
C12 N12 C13 C14 174.8(3)
C11 N15 C14 C13 -15.3(4)
C16 N15 C14 C13 -173.6(3)
N12 C13 C14 N15 15.1(4)
C19 N20 C16 N17 -1.2(4)
Cu1 N20 C16 N17 -167.7(2)
C19 N20 C16 N15 177.5(3)
Cu1 N20 C16 N15 11.0(5)
C17 N17 C16 N20 176.8(4)
C18 N17 C16 N20 -9.5(4)
C17 N17 C16 N15 -2.0(6)
C18 N17 C16 N15 171.7(3)
C11 N15 C16 N20 -29.2(5)
C14 N15 C16 N20 126.3(4)
C11 N15 C16 N17 149.4(3)
C14 N15 C16 N17 -55.1(5)
C16 N17 C18 C19 15.2(4)
C17 N17 C18 C19 -170.6(3)
C16 N20 C19 C18 11.0(4)
Cu1 N20 C19 C18 178.0(2)
N17 C18 C19 N20 -15.5(4)
C22 N22 C21 N25 177.8(3)
C23 N22 C21 N25 0.7(4)
C22 N22 C21 S21 -5.0(5)
C23 N22 C21 S21 177.9(3)
C26 N25 C21 N22 -162.3(3)
C24 N25 C21 N22 -11.4(4)
C26 N25 C21 S21 20.6(5)
C24 N25 C21 S21 171.5(3)
Cu1 S21 C21 N22 127.3(3)
Cu2 S21 C21 N22 -139.7(3)
Cu1 S21 C21 N25 -55.9(3)
Cu2 S21 C21 N25 37.0(4)
C21 N22 C23 C24 9.6(4)
C22 N22 C23 C24 -167.7(3)
C21 N25 C24 C23 16.4(4)
C26 N25 C24 C23 168.4(3)
N22 C23 C24 N25 -14.8(4)
C29 N30 C26 N27 1.1(4)
Cu1 N30 C26 N27 -179.5(2)
C29 N30 C26 N25 176.5(3)
Cu1 N30 C26 N25 -4.1(5)
C27 N27 C26 N30 -159.4(3)
C28 N27 C26 N30 -6.2(5)
C27 N27 C26 N25 24.9(5)
C28 N27 C26 N25 178.1(3)
C21 N25 C26 N30 22.5(5)
C24 N25 C26 N30 -125.5(4)
C21 N25 C26 N27 -162.1(3)
C24 N25 C26 N27 49.8(5)
C26 N27 C28 C29 8.0(4)
C27 N27 C28 C29 163.3(3)
C26 N30 C29 C28 4.2(4)
Cu1 N30 C29 C28 -175.3(2)
N27 C28 C29 N30 -7.3(4)
